data_7047751
loop_
_publ_author_name
'Laha, Paltan'
'De, Umasankar'
'Chandra, Falguni'
'Dehury, Niranjan'
'Khullar, Sadhika'
'Kim, Hyung Sik'
'Patra, Srikanta'

_publ_section_title
;
 Alkyl chain-modified cyclometalated iridium complexes as tunable
 anticancer and imaging agents.
;
_journal_issue 44
_journal_name_full 'Dalton transactions (Cambridge, England : 2003)'
_journal_page_first 15873
_journal_page_last 15881
_journal_paper_doi 10.1039/c8dt02461h
_journal_volume 47
_journal_year 2018
_chemical_formula_moiety 'C58 H66 Ir N6, F6 P, C2 H6 O S'
_chemical_formula_sum 'C60 H72 F6 Ir N6 O P S'
_chemical_formula_weight 1262.46
_space_group_crystal_system monoclinic
_space_group_IT_number 14
_space_group_name_Hall '-P 2yn'
_space_group_name_H-M_alt 'P 1 21/n 1'
_symmetry_space_group_name_Hall '-P 2yn'
_symmetry_space_group_name_H-M 'P 1 21/n 1'
_atom_sites_solution_hydrogens geom
_audit_creation_method SHELXL-2014/7
_audit_update_record
;
2018-10-08 deposited with the CCDC.
2018-10-12 downloaded from the CCDC.
;
_cell_angle_alpha 90
_cell_angle_beta 104.978(2)
_cell_angle_gamma 90
_cell_formula_units_Z 4
_cell_length_a 15.2226(10)
_cell_length_b 21.0932(14)
_cell_length_c 18.1419(11)
_cell_measurement_reflns_used 9886
_cell_measurement_temperature 150(2)
_cell_measurement_theta_max 22.5
_cell_measurement_theta_min 2.2
_cell_volume 5627.3(6)
_computing_cell_refinement 'Bruker SAINT'
_computing_data_collection 'Bruker APEX2'
_computing_data_reduction 'Bruker APEX2'
_computing_molecular_graphics 'Bruker SHELXTL'
_computing_publication_material 'Bruker SHELXTL'
_computing_structure_refinement 'SHELXL-2014/7 (Sheldrick, 2014)'
_computing_structure_solution 'SHELXS-2014/7 (Sheldrick, 2014)'
_diffrn_ambient_temperature 150(2)
_diffrn_detector_area_resol_mean 8.3333
_diffrn_measured_fraction_theta_full 0.997
_diffrn_measured_fraction_theta_max 0.996
_diffrn_measurement_device_type 'Bruker APEX-II CCD'
_diffrn_measurement_method '\f and \w scans'
_diffrn_radiation_type MoK\a
_diffrn_radiation_wavelength 0.71073
_diffrn_reflns_av_R_equivalents 0.0530
_diffrn_reflns_av_unetI/netI 0.0291
_diffrn_reflns_Laue_measured_fraction_full 0.997
_diffrn_reflns_Laue_measured_fraction_max 0.996
_diffrn_reflns_limit_h_max 20
_diffrn_reflns_limit_h_min -20
_diffrn_reflns_limit_k_max 28
_diffrn_reflns_limit_k_min -28
_diffrn_reflns_limit_l_max 21
_diffrn_reflns_limit_l_min -24
_diffrn_reflns_number 125401
_diffrn_reflns_point_group_measured_fraction_full 0.997
_diffrn_reflns_point_group_measured_fraction_max 0.996
_diffrn_reflns_theta_full 25.242
_diffrn_reflns_theta_max 28.344
_diffrn_reflns_theta_min 2.243
_diffrn_source 'sealed tube'
_exptl_absorpt_coefficient_mu 2.505
_exptl_absorpt_correction_T_max 0.7457
_exptl_absorpt_correction_T_min 0.5769
_exptl_absorpt_correction_type multi-scan
_exptl_absorpt_process_details 'SADABS V2012/1 (Bruker AXS Inc.)'
_exptl_crystal_colour red
_exptl_crystal_density_diffrn 1.490
_exptl_crystal_description block
_exptl_crystal_F_000 2576
_exptl_crystal_size_max 0.25
_exptl_crystal_size_mid 0.22
_exptl_crystal_size_min 0.20
_refine_diff_density_max 3.809
_refine_diff_density_min -1.975
_refine_diff_density_rms 0.139
_refine_ls_extinction_method none
_refine_ls_goodness_of_fit_ref 1.053
_refine_ls_hydrogen_treatment constr
_refine_ls_matrix_type full
_refine_ls_number_parameters 689
_refine_ls_number_reflns 13992
_refine_ls_number_restraints 2
_refine_ls_restrained_S_all 1.054
_refine_ls_R_factor_all 0.0494
_refine_ls_R_factor_gt 0.0408
_refine_ls_shift/su_max 0.003
_refine_ls_shift/su_mean 0.000
_refine_ls_structure_factor_coef Fsqd
_refine_ls_weighting_details 'w=1/[\s^2^(Fo^2^)+(0.0550P)^2^+22.1744P] where P=(Fo^2^+2Fc^2^)/3'
_refine_ls_weighting_scheme calc
_refine_ls_wR_factor_gt 0.1060
_refine_ls_wR_factor_ref 0.1144
_reflns_Friedel_coverage 0.000
_reflns_number_gt 12101
_reflns_number_total 13992
_reflns_threshold_expression 'I > 2\s(I)'
_cod_data_source_file c8dt02461h2.cif
_cod_data_source_block PL11LN
_cod_depositor_comments 'Adding full bibliography for 7047749--7047751.cif.'
_cod_database_code 7047751
_shelx_shelxl_version_number 2014/7
_shelx_space_group_comment
;
The symmetry employed for this shelxl refinement is uniquely defined
by the following loop, which should always be used as a source of
symmetry information in preference to the above space-group names.
They are only intended as comments.
;

loop_
_space_group_symop_operation_xyz
'x, y, z'
'-x+1/2, y+1/2, -z+1/2'
'-x, -y, -z'
'x-1/2, -y-1/2, z-1/2'

loop_
_atom_site_label
_atom_site_type_symbol
_atom_site_fract_x
_atom_site_fract_y
_atom_site_fract_z
_atom_site_U_iso_or_equiv
_atom_site_adp_type
_atom_site_occupancy
_atom_site_site_symmetry_order
_atom_site_calc_flag
_atom_site_refinement_flags_posn
_atom_site_refinement_flags_adp
Ir1 Ir 0.24920(2) 0.71882(2) 0.25698(2) 0.01701(6) Uani 1 1 d . .
P1 P 0.77052(10) 0.92359(8) 0.26734(8) 0.0456(3) Uani 1 1 d . .
S1 S 0.68229(14) 0.70341(10) 0.19823(11) 0.0680(5) Uani 1 1 d D .
N1 N 0.2566(2) 0.71689(14) 0.37102(17) 0.0188(6) Uani 1 1 d . .
N4 N 0.2430(2) 0.70726(15) 0.14398(18) 0.0197(6) Uani 1 1 d . .
N2 N 0.1632(2) 0.79940(15) 0.24779(18) 0.0201(6) Uani 1 1 d . .
N3 N 0.3410(2) 0.79451(15) 0.25375(18) 0.0205(6) Uani 1 1 d . .
C36 C 0.3443(2) 0.65138(17) 0.2636(2) 0.0203(7) Uani 1 1 d . .
C13 C 0.1509(2) 0.65575(18) 0.2594(2) 0.0201(7) Uani 1 1 d . .
N6 N 0.2921(2) 0.66101(17) 0.05232(19) 0.0249(7) Uani 1 1 d . .
C48 C 0.1962(3) 0.73400(19) 0.0750(2) 0.0217(7) Uani 1 1 d . .
N5 N 0.2103(2) 0.68033(18) 0.46920(19) 0.0285(7) Uani 1 1 d . .
C1 C 0.3117(3) 0.74320(18) 0.4367(2) 0.0224(7) Uani 1 1 d . .
C29 C 0.3017(2) 0.85286(18) 0.2437(2) 0.0219(7) Uani 1 1 d . .
C7 C 0.1964(3) 0.67970(19) 0.3918(2) 0.0223(7) Uani 1 1 d . .
C28 C 0.2052(3) 0.85560(18) 0.2404(2) 0.0237(8) Uani 1 1 d . .
C41 C 0.3623(3) 0.63324(18) 0.1935(2) 0.0226(7) Uani 1 1 d . .
F3 F 0.8374(3) 0.87268(19) 0.3222(2) 0.0753(12) Uani 1 1 d . .
C42 C 0.3011(3) 0.66472(18) 0.1285(2) 0.0220(7) Uani 1 1 d . .
C47 C 0.1300(3) 0.7810(2) 0.0581(2) 0.0268(8) Uani 1 1 d . .
H47 H 0.1082 0.8003 0.0959 0.032 Uiso 1 1 calc R U
C12 C 0.0927(3) 0.62504(18) 0.1966(2) 0.0229(7) Uani 1 1 d . .
H12 H 0.1037 0.6292 0.1487 0.027 Uiso 1 1 calc R U
C43 C 0.2272(3) 0.7049(2) 0.0171(2) 0.0246(8) Uani 1 1 d . .
C2 C 0.3859(3) 0.78428(19) 0.4479(2) 0.0264(8) Uani 1 1 d . .
H2 H 0.4069 0.7990 0.4073 0.032 Uiso 1 1 calc R U
C27 C 0.1609(3) 0.91368(19) 0.2329(2) 0.0277(8) Uani 1 1 d . .
C6 C 0.2830(3) 0.72065(19) 0.4988(2) 0.0255(8) Uani 1 1 d . .
C37 C 0.4022(3) 0.62708(18) 0.3303(2) 0.0255(8) Uani 1 1 d . .
H37 H 0.3912 0.6369 0.3771 0.031 Uiso 1 1 calc R U
C24 C 0.0767(3) 0.8010(2) 0.2491(2) 0.0255(8) Uani 1 1 d . .
H24 H 0.0479 0.7630 0.2547 0.031 Uiso 1 1 calc R U
F1 F 0.7766(4) 0.8801(3) 0.1979(2) 0.1027(18) Uani 1 1 d . .
C35 C 0.4292(3) 0.7908(2) 0.2563(2) 0.0259(8) Uani 1 1 d . .
H35 H 0.4572 0.7513 0.2627 0.031 Uiso 1 1 calc R U
C11 C 0.0194(3) 0.5887(2) 0.2041(2) 0.0292(9) Uani 1 1 d . .
H11 H -0.0180 0.5694 0.1613 0.035 Uiso 1 1 calc R U
C8 C 0.1322(3) 0.64567(18) 0.3313(2) 0.0232(7) Uani 1 1 d . .
F6 F 0.7727(4) 0.9674(2) 0.3401(3) 0.0970(17) Uani 1 1 d . .
C39 C 0.4937(3) 0.57306(19) 0.2602(3) 0.0304(9) Uani 1 1 d . .
H39 H 0.5438 0.5480 0.2596 0.036 Uiso 1 1 calc R U
C3 C 0.4270(3) 0.8022(2) 0.5225(3) 0.0321(9) Uani 1 1 d . .
H3 H 0.4758 0.8302 0.5318 0.039 Uiso 1 1 calc R U
C44 C 0.1942(3) 0.7214(2) -0.0596(2) 0.0314(9) Uani 1 1 d . .
H44 H 0.2151 0.7017 -0.0977 0.038 Uiso 1 1 calc R U
C45 C 0.1293(3) 0.7683(2) -0.0759(3) 0.0356(10) Uani 1 1 d . .
H45 H 0.1057 0.7808 -0.1263 0.043 Uiso 1 1 calc R U
C32 C 0.2108(4) 0.97020(19) 0.2250(3) 0.0339(10) Uani 1 1 d . .
H32 H 0.1814 1.0092 0.2191 0.041 Uiso 1 1 calc R U
C49 C 0.3405(3) 0.6190(2) 0.0122(2) 0.0301(9) Uani 1 1 d . .
H49A H 0.3024 0.6108 -0.0386 0.036 Uiso 1 1 calc R U
H49B H 0.3520 0.5789 0.0391 0.036 Uiso 1 1 calc R U
C40 C 0.4365(3) 0.59494(19) 0.1921(3) 0.0277(8) Uani 1 1 d . .
H40 H 0.4478 0.5840 0.1457 0.033 Uiso 1 1 calc R U
C46 C 0.0981(3) 0.7978(2) -0.0181(3) 0.0329(9) Uani 1 1 d . .
H46 H 0.0546 0.8296 -0.0313 0.039 Uiso 1 1 calc R U
C30 C 0.3480(3) 0.9084(2) 0.2359(2) 0.0277(8) Uani 1 1 d . .
C31 C 0.3000(3) 0.96736(19) 0.2259(3) 0.0327(10) Uani 1 1 d . .
H31 H 0.3306 1.0044 0.2200 0.039 Uiso 1 1 calc R U
C4 C 0.3968(3) 0.7792(2) 0.5841(3) 0.0349(10) Uani 1 1 d . .
H4 H 0.4267 0.7918 0.6332 0.042 Uiso 1 1 calc R U
C10 C 0.0011(3) 0.5810(2) 0.2751(3) 0.0324(9) Uani 1 1 d . .
H10 H -0.0486 0.5571 0.2796 0.039 Uiso 1 1 calc R U
C50 C 0.4303(3) 0.6469(2) 0.0060(3) 0.0328(9) Uani 1 1 d . .
H50A H 0.4188 0.6808 -0.0314 0.039 Uiso 1 1 calc R U
H50B H 0.4626 0.6647 0.0548 0.039 Uiso 1 1 calc R U
C5 C 0.3244(3) 0.7384(2) 0.5739(2) 0.0335(9) Uani 1 1 d . .
H5 H 0.3040 0.7234 0.6147 0.040 Uiso 1 1 calc R U
C38 C 0.4754(3) 0.58886(19) 0.3285(3) 0.0303(9) Uani 1 1 d . .
H38 H 0.5128 0.5736 0.3740 0.036 Uiso 1 1 calc R U
C33 C 0.4413(3) 0.9027(2) 0.2398(3) 0.0325(9) Uani 1 1 d . .
H33 H 0.4757 0.9383 0.2357 0.039 Uiso 1 1 calc R U
C26 C 0.0689(3) 0.9135(2) 0.2338(3) 0.0340(10) Uani 1 1 d . .
H26 H 0.0363 0.9512 0.2284 0.041 Uiso 1 1 calc R U
C9 C 0.0579(3) 0.6094(2) 0.3390(3) 0.0307(9) Uani 1 1 d . .
H9 H 0.0466 0.6044 0.3866 0.037 Uiso 1 1 calc R U
C34 C 0.4808(3) 0.8439(2) 0.2498(3) 0.0330(9) Uani 1 1 d . .
H34 H 0.5423 0.8395 0.2522 0.040 Uiso 1 1 calc R U
F5 F 0.7080(5) 0.9713(3) 0.2152(3) 0.141(3) Uani 1 1 d . .
C25 C 0.0270(3) 0.8571(2) 0.2426(3) 0.0338(10) Uani 1 1 d . .
H25 H -0.0335 0.8566 0.2442 0.041 Uiso 1 1 calc R U
C57 C 0.8935(3) 0.4532(2) -0.0031(3) 0.0310(9) Uani 1 1 d . .
H57A H 0.9379 0.4633 -0.0313 0.037 Uiso 1 1 calc R U
H57B H 0.8517 0.4222 -0.0323 0.037 Uiso 1 1 calc R U
C53 C 0.6381(3) 0.5702(2) -0.0461(3) 0.0312(9) Uani 1 1 d . .
H53A H 0.6528 0.5421 -0.0024 0.037 Uiso 1 1 calc R U
H53B H 0.6063 0.5455 -0.0901 0.037 Uiso 1 1 calc R U
F2 F 0.8581(4) 0.9591(2) 0.2620(4) 0.116(2) Uani 1 1 d . .
C52 C 0.5754(3) 0.6223(2) -0.0319(3) 0.0329(9) Uani 1 1 d . .
H52A H 0.6071 0.6472 0.0118 0.040 Uiso 1 1 calc R U
H52B H 0.5601 0.6503 -0.0758 0.040 Uiso 1 1 calc R U
C54 C 0.7256(3) 0.5955(2) -0.0601(3) 0.0327(9) Uani 1 1 d . .
H54A H 0.7557 0.6222 -0.0175 0.039 Uiso 1 1 calc R U
H54B H 0.7111 0.6217 -0.1056 0.039 Uiso 1 1 calc R U
F4 F 0.6935(4) 0.8840(3) 0.2853(4) 0.137(3) Uani 1 1 d . .
C60 C 0.6845(4) 0.6248(3) 0.1953(3) 0.0514(14) Uani 1 1 d D .
H60A H 0.6934 0.6082 0.2460 0.077 Uiso 1 1 calc R U
H60B H 0.7335 0.6113 0.1747 0.077 Uiso 1 1 calc R U
H60C H 0.6279 0.6095 0.1636 0.077 Uiso 1 1 calc R U
C56 C 0.8414(3) 0.5127(2) 0.0058(2) 0.0295(9) Uani 1 1 d . .
H56A H 0.8836 0.5435 0.0352 0.035 Uiso 1 1 calc R U
H56B H 0.7977 0.5024 0.0345 0.035 Uiso 1 1 calc R U
C58 C 0.9421(3) 0.4250(2) 0.0737(3) 0.0383(10) Uani 1 1 d . .
H58A H 0.9866 0.4545 0.1013 0.057 Uiso 1 1 calc R U
H58B H 0.9716 0.3863 0.0659 0.057 Uiso 1 1 calc R U
H58C H 0.8986 0.4163 0.1025 0.057 Uiso 1 1 calc R U
C14 C 0.1583(3) 0.6494(3) 0.5160(3) 0.0393(11) Uani 1 1 d . .
H14A H 0.1977 0.6408 0.5663 0.047 Uiso 1 1 calc R U
H14B H 0.1349 0.6093 0.4930 0.047 Uiso 1 1 calc R U
C51 C 0.4887(3) 0.5963(2) -0.0176(3) 0.0327(9) Uani 1 1 d . .
H51A H 0.5041 0.5644 0.0222 0.039 Uiso 1 1 calc R U
H51B H 0.4536 0.5757 -0.0636 0.039 Uiso 1 1 calc R U
O1 O 0.6076(4) 0.7159(3) 0.2329(4) 0.0945(19) Uani 1 1 d . .
C55 C 0.7910(3) 0.5431(2) -0.0699(2) 0.0322(9) Uani 1 1 d . .
H55A H 0.8351 0.5607 -0.0944 0.039 Uiso 1 1 calc R U
H55B H 0.7570 0.5106 -0.1031 0.039 Uiso 1 1 calc R U
C15 C 0.0800(4) 0.6911(3) 0.5235(4) 0.0554(15) Uani 1 1 d . .
H15A H 0.0382 0.6970 0.4736 0.066 Uiso 1 1 calc R U
H15B H 0.1031 0.7324 0.5426 0.066 Uiso 1 1 calc R U
C23 C -0.4217(6) 0.4270(4) 0.4595(4) 0.080(2) Uani 1 1 d . .
H23A H -0.4687 0.4527 0.4279 0.120 Uiso 1 1 calc R U
H23B H -0.4475 0.4004 0.4914 0.120 Uiso 1 1 calc R U
H23C H -0.3946 0.4011 0.4278 0.120 Uiso 1 1 calc R U
C59 C 0.7884(5) 0.7159(3) 0.2735(4) 0.0630(18) Uani 1 1 d D .
H59A H 0.7945 0.7600 0.2868 0.094 Uiso 1 1 calc R U
H59B H 0.8394 0.7028 0.2552 0.094 Uiso 1 1 calc R U
H59C H 0.7867 0.6914 0.3177 0.094 Uiso 1 1 calc R U
C17 C -0.0354(6) 0.6121(4) 0.5417(4) 0.077(2) Uani 1 1 d . .
H17A H -0.0520 0.5879 0.5815 0.093 Uiso 1 1 calc R U
H17B H -0.0057 0.5834 0.5140 0.093 Uiso 1 1 calc R U
C18 C -0.1203(6) 0.6374(5) 0.4881(6) 0.109(4) Uani 1 1 d . .
H18A H -0.1030 0.6626 0.4493 0.130 Uiso 1 1 calc R U
H18B H -0.1501 0.6655 0.5164 0.130 Uiso 1 1 calc R U
C22 C -0.3492(6) 0.4698(4) 0.5093(4) 0.070(2) Uani 1 1 d . .
H22A H -0.3774 0.4985 0.5380 0.084 Uiso 1 1 calc R U
H22B H -0.3054 0.4440 0.5453 0.084 Uiso 1 1 calc R U
C21 C -0.3016(5) 0.5069(4) 0.4613(5) 0.081(2) Uani 1 1 d . .
H21A H -0.2750 0.4774 0.4322 0.097 Uiso 1 1 calc R U
H21B H -0.3466 0.5318 0.4252 0.097 Uiso 1 1 calc R U
C19 C -0.1874(6) 0.5881(5) 0.4491(6) 0.108(4) Uani 1 1 d . .
H19A H -0.1572 0.5590 0.4223 0.129 Uiso 1 1 calc R U
H19B H -0.2358 0.6088 0.4114 0.129 Uiso 1 1 calc R U
C20 C -0.2292(5) 0.5503(4) 0.5031(5) 0.078(2) Uani 1 1 d . .
H20A H -0.1820 0.5258 0.5375 0.094 Uiso 1 1 calc R U
H20B H -0.2545 0.5794 0.5336 0.094 Uiso 1 1 calc R U
C16 C 0.0292(5) 0.6618(4) 0.5773(4) 0.080(2) Uani 1 1 d . .
H16A H 0.0731 0.6439 0.6208 0.096 Uiso 1 1 calc R U
H16B H -0.0035 0.6950 0.5960 0.096 Uiso 1 1 calc R U

loop_
_atom_site_aniso_label
_atom_site_aniso_U_11
_atom_site_aniso_U_22
_atom_site_aniso_U_33
_atom_site_aniso_U_23
_atom_site_aniso_U_13
_atom_site_aniso_U_12
Ir1 0.01729(8) 0.01527(8) 0.01634(8) -0.00157(4) 0.00052(5) 0.00146(5)
P1 0.0435(7) 0.0605(9) 0.0378(7) 0.0014(6) 0.0196(6) -0.0127(7)
S1 0.0728(12) 0.0750(11) 0.0620(10) 0.0116(9) 0.0278(9) 0.0117(9)
N1 0.0217(15) 0.0213(15) 0.0121(13) -0.0025(11) 0.0020(11) 0.0016(12)
N4 0.0174(14) 0.0210(15) 0.0197(15) 0.0002(12) 0.0030(12) 0.0021(12)
N2 0.0217(15) 0.0184(14) 0.0192(14) -0.0037(12) 0.0035(12) 0.0041(12)
N3 0.0187(15) 0.0209(15) 0.0207(15) -0.0020(12) 0.0029(12) -0.0003(12)
C36 0.0186(16) 0.0157(16) 0.0247(17) -0.0034(13) 0.0019(14) 0.0013(13)
C13 0.0174(16) 0.0197(17) 0.0207(16) -0.0005(14) 0.0006(13) 0.0019(14)
N6 0.0243(16) 0.0279(17) 0.0236(15) -0.0038(13) 0.0079(13) -0.0011(14)
C48 0.0201(17) 0.0247(18) 0.0192(17) 0.0019(14) 0.0030(14) -0.0034(14)
N5 0.0287(18) 0.0345(19) 0.0208(16) -0.0005(14) 0.0037(13) -0.0037(15)
C1 0.0213(17) 0.0209(18) 0.0219(17) -0.0054(14) 0.0002(14) 0.0041(14)
C29 0.0176(16) 0.0233(18) 0.0233(17) -0.0009(14) 0.0029(14) -0.0016(14)
C7 0.0221(17) 0.0249(18) 0.0189(17) 0.0003(14) 0.0035(14) 0.0007(14)
C28 0.031(2) 0.0182(18) 0.0197(16) 0.0003(13) 0.0033(15) 0.0046(15)
C41 0.0204(17) 0.0191(17) 0.0268(19) -0.0021(14) 0.0034(15) 0.0008(14)
F3 0.097(3) 0.061(2) 0.056(2) 0.0011(18) -0.003(2) 0.004(2)
C42 0.0204(17) 0.0205(18) 0.0248(18) -0.0013(14) 0.0054(14) -0.0001(14)
C47 0.0224(19) 0.032(2) 0.0248(19) 0.0031(15) 0.0037(15) 0.0020(16)
C12 0.0244(18) 0.0195(17) 0.0213(17) -0.0026(14) -0.0004(14) 0.0018(14)
C43 0.0218(18) 0.0284(19) 0.0238(19) 0.0005(15) 0.0063(15) -0.0030(15)
C2 0.0252(19) 0.028(2) 0.0236(19) -0.0063(15) 0.0013(15) 0.0004(16)
C27 0.034(2) 0.0213(19) 0.0251(18) -0.0019(15) 0.0026(16) 0.0055(16)
C6 0.0261(19) 0.030(2) 0.0192(18) -0.0023(14) 0.0034(15) 0.0008(16)
C37 0.0242(19) 0.0189(18) 0.0282(19) -0.0017(15) -0.0025(15) 0.0009(15)
C24 0.0243(19) 0.0245(19) 0.0271(19) -0.0015(15) 0.0058(15) 0.0047(15)
F1 0.160(5) 0.104(4) 0.036(2) -0.015(2) 0.010(3) 0.020(4)
C35 0.0232(19) 0.027(2) 0.0266(19) -0.0023(15) 0.0046(15) -0.0009(15)
C11 0.0245(19) 0.026(2) 0.031(2) -0.0034(16) -0.0037(16) -0.0015(16)
C8 0.0221(17) 0.0237(19) 0.0205(17) -0.0005(14) -0.0006(14) -0.0009(14)
F6 0.144(5) 0.091(3) 0.061(3) -0.011(2) 0.036(3) 0.023(3)
C39 0.0191(18) 0.0197(18) 0.050(3) 0.0016(17) 0.0050(17) 0.0026(15)
C3 0.029(2) 0.033(2) 0.029(2) -0.0100(17) -0.0034(17) -0.0021(18)
C44 0.038(2) 0.039(2) 0.0192(19) -0.0006(16) 0.0096(17) -0.0060(18)
C45 0.039(2) 0.042(3) 0.0221(19) 0.0094(18) 0.0016(18) -0.005(2)
C32 0.044(3) 0.020(2) 0.035(2) 0.0008(16) 0.006(2) 0.0047(17)
C49 0.032(2) 0.032(2) 0.029(2) -0.0097(17) 0.0118(17) -0.0017(17)
C40 0.0252(19) 0.0213(18) 0.037(2) -0.0025(16) 0.0085(17) 0.0022(15)
C46 0.030(2) 0.038(2) 0.027(2) 0.0105(18) 0.0016(17) 0.0042(18)
C30 0.037(2) 0.0256(19) 0.0187(17) -0.0011(15) 0.0042(16) -0.0049(17)
C31 0.046(3) 0.022(2) 0.028(2) -0.0009(16) 0.0061(19) -0.0041(17)
C4 0.038(2) 0.040(3) 0.022(2) -0.0104(17) -0.0019(18) 0.0039(19)
C10 0.0224(19) 0.033(2) 0.040(2) -0.0002(18) 0.0036(17) -0.0076(17)
C50 0.033(2) 0.033(2) 0.037(2) -0.0026(18) 0.0163(19) -0.0018(18)
C5 0.039(2) 0.040(2) 0.0205(19) -0.0025(17) 0.0048(17) 0.000(2)
C38 0.025(2) 0.0189(18) 0.039(2) 0.0016(16) -0.0063(17) 0.0020(15)
C33 0.033(2) 0.033(2) 0.031(2) -0.0004(17) 0.0075(17) -0.0107(18)
C26 0.036(2) 0.026(2) 0.038(2) -0.0010(18) 0.0051(19) 0.0126(18)
C9 0.026(2) 0.037(2) 0.028(2) 0.0040(17) 0.0057(16) -0.0046(17)
C34 0.027(2) 0.040(2) 0.033(2) -0.0006(19) 0.0083(17) -0.0072(19)
F5 0.163(6) 0.167(6) 0.077(4) 0.021(4) 0.000(4) 0.103(5)
C25 0.025(2) 0.032(2) 0.044(2) -0.0018(19) 0.0074(18) 0.0099(17)
C57 0.029(2) 0.035(2) 0.032(2) -0.0031(18) 0.0129(18) -0.0021(18)
C53 0.030(2) 0.031(2) 0.034(2) 0.0018(17) 0.0118(18) 0.0007(17)
F2 0.100(4) 0.081(3) 0.188(6) 0.007(4) 0.078(4) -0.032(3)
C52 0.032(2) 0.034(2) 0.036(2) 0.0005(18) 0.0136(18) 0.0003(18)
C54 0.028(2) 0.040(2) 0.031(2) 0.0030(18) 0.0112(17) 0.0002(18)
F4 0.076(3) 0.148(5) 0.203(7) 0.041(5) 0.068(4) -0.030(3)
C60 0.046(3) 0.054(3) 0.047(3) 0.015(3) 0.000(2) -0.017(3)
C56 0.026(2) 0.035(2) 0.027(2) -0.0018(17) 0.0064(16) 0.0023(17)
C58 0.034(2) 0.039(3) 0.043(3) 0.004(2) 0.011(2) 0.005(2)
C14 0.040(2) 0.054(3) 0.023(2) 0.006(2) 0.0077(18) -0.011(2)
C51 0.030(2) 0.034(2) 0.037(2) -0.0033(18) 0.0136(18) 0.0018(18)
O1 0.091(4) 0.100(5) 0.106(5) 0.006(3) 0.051(4) 0.016(3)
C55 0.028(2) 0.045(3) 0.0248(19) 0.0007(18) 0.0090(17) -0.0005(19)
C15 0.051(3) 0.071(4) 0.052(3) 0.006(3) 0.027(3) 0.003(3)
C23 0.101(6) 0.069(5) 0.057(4) 0.019(4) -0.001(4) -0.001(4)
C59 0.073(5) 0.051(4) 0.069(4) -0.002(3) 0.026(4) 0.001(3)
C17 0.090(6) 0.090(6) 0.054(4) 0.013(4) 0.023(4) -0.025(5)
C18 0.078(6) 0.126(8) 0.112(8) 0.058(7) 0.007(5) -0.021(6)
C22 0.078(5) 0.073(5) 0.060(4) 0.017(3) 0.017(4) -0.002(4)
C21 0.053(4) 0.102(6) 0.089(6) 0.049(5) 0.020(4) 0.018(4)
C19 0.068(5) 0.127(8) 0.111(7) 0.062(6) -0.007(5) -0.022(5)
C20 0.068(5) 0.071(5) 0.094(6) 0.035(4) 0.018(4) -0.001(4)
C16 0.062(4) 0.125(7) 0.063(4) 0.011(5) 0.033(4) -0.011(5)

loop_
_atom_type_symbol
_atom_type_description
_atom_type_scat_dispersion_real
_atom_type_scat_dispersion_imag
_atom_type_scat_source
C C 0.0033 0.0016 'International Tables Vol C Tables 4.2.6.8 and 6.1.1.4'
H H 0.0000 0.0000 'International Tables Vol C Tables 4.2.6.8 and 6.1.1.4'
F F 0.0171 0.0103 'International Tables Vol C Tables 4.2.6.8 and 6.1.1.4'
Ir Ir -1.4442 7.9887 'International Tables Vol C Tables 4.2.6.8 and 6.1.1.4'
N N 0.0061 0.0033 'International Tables Vol C Tables 4.2.6.8 and 6.1.1.4'
O O 0.0106 0.0060 'International Tables Vol C Tables 4.2.6.8 and 6.1.1.4'
P P 0.1023 0.0942 'International Tables Vol C Tables 4.2.6.8 and 6.1.1.4'
S S 0.1246 0.1234 'International Tables Vol C Tables 4.2.6.8 and 6.1.1.4'

loop_
_geom_angle_atom_site_label_1
_geom_angle_atom_site_label_2
_geom_angle_atom_site_label_3
_geom_angle
C36 Ir1 C13 93.37(15)
C36 Ir1 N4 79.70(14)
C13 Ir1 N4 95.82(14)
C36 Ir1 N1 94.28(14)
C13 Ir1 N1 79.14(14)
N4 Ir1 N1 171.99(13)
C36 Ir1 N2 171.74(14)
C13 Ir1 N2 94.84(14)
N4 Ir1 N2 98.57(12)
N1 Ir1 N2 88.12(12)
C36 Ir1 N3 93.71(14)
C13 Ir1 N3 172.91(13)
N4 Ir1 N3 85.54(12)
N1 Ir1 N3 100.23(12)
N2 Ir1 N3 78.08(14)
F5 P1 F4 95.8(4)
F5 P1 F2 92.9(4)
F4 P1 F2 170.5(4)
F5 P1 F1 92.5(3)
F4 P1 F1 93.3(4)
F2 P1 F1 90.1(3)
F5 P1 F6 90.4(3)
F4 P1 F6 89.6(4)
F2 P1 F6 86.4(3)
F1 P1 F6 175.6(3)
F5 P1 F3 179.5(3)
F4 P1 F3 84.4(3)
F2 P1 F3 86.9(3)
F1 P1 F3 87.0(3)
F6 P1 F3 90.0(2)
O1 S1 C60 102.6(3)
O1 S1 C59 106.6(4)
C60 S1 C59 98.4(3)
C7 N1 C1 107.4(3)
C7 N1 Ir1 115.9(2)
C1 N1 Ir1 136.6(3)
C42 N4 C48 107.2(3)
C42 N4 Ir1 115.4(3)
C48 N4 Ir1 137.3(3)
C24 N2 C28 118.1(3)
C24 N2 Ir1 127.9(3)
C28 N2 Ir1 114.0(3)
C35 N3 C29 117.5(3)
C35 N3 Ir1 128.0(3)
C29 N3 Ir1 114.4(2)
C37 C36 C41 116.9(3)
C37 C36 Ir1 126.5(3)
C41 C36 Ir1 116.0(3)
C12 C13 C8 116.2(3)
C12 C13 Ir1 127.1(3)
C8 C13 Ir1 116.4(3)
C42 N6 C43 107.7(3)
C42 N6 C49 127.7(4)
C43 N6 C49 124.6(3)
N4 C48 C47 131.5(4)
N4 C48 C43 107.7(3)
C47 C48 C43 120.8(4)
C7 N5 C6 107.5(3)
C7 N5 C14 129.2(4)
C6 N5 C14 123.2(4)
N1 C1 C6 108.2(3)
N1 C1 C2 131.4(4)
C6 C1 C2 120.4(4)
N3 C29 C30 123.9(4)
N3 C29 C28 116.5(3)
C30 C29 C28 119.6(3)
N1 C7 N5 110.5(3)
N1 C7 C8 116.9(3)
N5 C7 C8 132.6(4)
N2 C28 C27 123.2(4)
N2 C28 C29 116.9(3)
C27 C28 C29 119.9(4)
C40 C41 C36 121.1(4)
C40 C41 C42 126.9(4)
C36 C41 C42 111.7(3)
N4 C42 N6 110.7(3)
N4 C42 C41 117.0(3)
N6 C42 C41 132.2(4)
C46 C47 C48 116.7(4)
C46 C47 H47 121.6
C48 C47 H47 121.6
C11 C12 C13 121.9(4)
C11 C12 H12 119.0
C13 C12 H12 119.0
N6 C43 C44 131.0(4)
N6 C43 C48 106.7(3)
C44 C43 C48 122.3(4)
C3 C2 C1 117.0(4)
C3 C2 H2 121.5
C1 C2 H2 121.5
C28 C27 C26 117.1(4)
C28 C27 C32 119.0(4)
C26 C27 C32 123.9(4)
N5 C6 C1 106.4(3)
N5 C6 C5 130.9(4)
C1 C6 C5 122.7(4)
C38 C37 C36 121.8(4)
C38 C37 H37 119.1
C36 C37 H37 119.1
N2 C24 C25 122.7(4)
N2 C24 H24 118.7
C25 C24 H24 118.7
N3 C35 C34 122.4(4)
N3 C35 H35 118.8
C34 C35 H35 118.8
C12 C11 C10 120.8(4)
C12 C11 H11 119.6
C10 C11 H11 119.6
C9 C8 C13 122.1(4)
C9 C8 C7 126.5(4)
C13 C8 C7 111.4(3)
C38 C39 C40 119.4(4)
C38 C39 H39 120.3
C40 C39 H39 120.3
C2 C3 C4 121.7(4)
C2 C3 H3 119.2
C4 C3 H3 119.2
C45 C44 C43 116.6(4)
C45 C44 H44 121.7
C43 C44 H44 121.7
C44 C45 C46 121.4(4)
C44 C45 H45 119.3
C46 C45 H45 119.3
C31 C32 C27 121.0(4)
C31 C32 H32 119.5
C27 C32 H32 119.5
N6 C49 C50 112.5(3)
N6 C49 H49A 109.1
C50 C49 H49A 109.1
N6 C49 H49B 109.1
C50 C49 H49B 109.1
H49A C49 H49B 107.8
C39 C40 C41 119.9(4)
C39 C40 H40 120.0
C41 C40 H40 120.0
C47 C46 C45 122.1(4)
C47 C46 H46 118.9
C45 C46 H46 118.9
C29 C30 C33 117.0(4)
C29 C30 C31 119.2(4)
C33 C30 C31 123.8(4)
C32 C31 C30 121.2(4)
C32 C31 H31 119.4
C30 C31 H31 119.4
C5 C4 C3 121.8(4)
C5 C4 H4 119.1
C3 C4 H4 119.1
C9 C10 C11 119.3(4)
C9 C10 H10 120.4
C11 C10 H10 120.4
C51 C50 C49 110.6(4)
C51 C50 H50A 109.5
C49 C50 H50A 109.5
C51 C50 H50B 109.5
C49 C50 H50B 109.5
H50A C50 H50B 108.1
C4 C5 C6 116.3(4)
C4 C5 H5 121.8
C6 C5 H5 121.8
C39 C38 C37 120.8(4)
C39 C38 H38 119.6
C37 C38 H38 119.6
C34 C33 C30 119.1(4)
C34 C33 H33 120.4
C30 C33 H33 120.4
C25 C26 C27 119.8(4)
C25 C26 H26 120.1
C27 C26 H26 120.1
C10 C9 C8 119.8(4)
C10 C9 H9 120.1
C8 C9 H9 120.1
C33 C34 C35 120.2(4)
C33 C34 H34 119.9
C35 C34 H34 119.9
C26 C25 C24 119.1(4)
C26 C25 H25 120.5
C24 C25 H25 120.5
C56 C57 C58 111.8(4)
C56 C57 H57A 109.3
C58 C57 H57A 109.3
C56 C57 H57B 109.3
C58 C57 H57B 109.3
H57A C57 H57B 107.9
C54 C53 C52 113.1(4)
C54 C53 H53A 109.0
C52 C53 H53A 109.0
C54 C53 H53B 109.0
C52 C53 H53B 109.0
H53A C53 H53B 107.8
C51 C52 C53 112.4(4)
C51 C52 H52A 109.1
C53 C52 H52A 109.1
C51 C52 H52B 109.1
C53 C52 H52B 109.1
H52A C52 H52B 107.9
C53 C54 C55 113.0(4)
C53 C54 H54A 109.0
C55 C54 H54A 109.0
C53 C54 H54B 109.0
C55 C54 H54B 109.0
H54A C54 H54B 107.8
S1 C60 H60A 109.5
S1 C60 H60B 109.5
H60A C60 H60B 109.5
S1 C60 H60C 109.5
H60A C60 H60C 109.5
H60B C60 H60C 109.5
C57 C56 C55 114.0(4)
C57 C56 H56A 108.8
C55 C56 H56A 108.8
C57 C56 H56B 108.8
C55 C56 H56B 108.8
H56A C56 H56B 107.7
C57 C58 H58A 109.5
C57 C58 H58B 109.5
H58A C58 H58B 109.5
C57 C58 H58C 109.5
H58A C58 H58C 109.5
H58B C58 H58C 109.5
N5 C14 C15 110.6(4)
N5 C14 H14A 109.5
C15 C14 H14A 109.5
N5 C14 H14B 109.5
C15 C14 H14B 109.5
H14A C14 H14B 108.1
C52 C51 C50 113.1(4)
C52 C51 H51A 108.9
C50 C51 H51A 108.9
C52 C51 H51B 108.9
C50 C51 H51B 108.9
H51A C51 H51B 107.8
C54 C55 C56 112.9(4)
C54 C55 H55A 109.0
C56 C55 H55A 109.0
C54 C55 H55B 109.0
C56 C55 H55B 109.0
H55A C55 H55B 107.8
C14 C15 C16 111.3(6)
C14 C15 H15A 109.4
C16 C15 H15A 109.4
C14 C15 H15B 109.4
C16 C15 H15B 109.4
H15A C15 H15B 108.0
C22 C23 H23A 109.5
C22 C23 H23B 109.5
H23A C23 H23B 109.5
C22 C23 H23C 109.5
H23A C23 H23C 109.5
H23B C23 H23C 109.5
S1 C59 H59A 109.5
S1 C59 H59B 109.5
H59A C59 H59B 109.5
S1 C59 H59C 109.5
H59A C59 H59C 109.5
H59B C59 H59C 109.5
C16 C17 C18 113.5(8)
C16 C17 H17A 108.9
C18 C17 H17A 108.9
C16 C17 H17B 108.9
C18 C17 H17B 108.9
H17A C17 H17B 107.7
C17 C18 C19 115.3(8)
C17 C18 H18A 108.5
C19 C18 H18A 108.5
C17 C18 H18B 108.5
C19 C18 H18B 108.5
H18A C18 H18B 107.5
C21 C22 C23 110.6(7)
C21 C22 H22A 109.5
C23 C22 H22A 109.5
C21 C22 H22B 109.5
C23 C22 H22B 109.5
H22A C22 H22B 108.1
C20 C21 C22 115.9(7)
C20 C21 H21A 108.3
C22 C21 H21A 108.3
C20 C21 H21B 108.3
C22 C21 H21B 108.3
H21A C21 H21B 107.4
C18 C19 C20 113.9(9)
C18 C19 H19A 108.8
C20 C19 H19A 108.8
C18 C19 H19B 108.8
C20 C19 H19B 108.8
H19A C19 H19B 107.7
C21 C20 C19 111.9(8)
C21 C20 H20A 109.2
C19 C20 H20A 109.2
C21 C20 H20B 109.2
C19 C20 H20B 109.2
H20A C20 H20B 107.9
C17 C16 C15 113.7(6)
C17 C16 H16A 108.8
C15 C16 H16A 108.8
C17 C16 H16B 108.8
C15 C16 H16B 108.8
H16A C16 H16B 107.7

loop_
_geom_bond_atom_site_label_1
_geom_bond_atom_site_label_2
_geom_bond_distance
Ir1 C36 2.011(4)
Ir1 C13 2.011(4)
Ir1 N4 2.042(3)
Ir1 N1 2.043(3)
Ir1 N2 2.125(3)
Ir1 N3 2.132(3)
P1 F5 1.533(5)
P1 F4 1.542(5)
P1 F2 1.554(5)
P1 F1 1.581(4)
P1 F6 1.605(5)
P1 F3 1.630(4)
S1 O1 1.459(6)
S1 C60 1.659(6)
S1 C59 1.845(8)
N1 C7 1.333(5)
N1 C1 1.384(5)
N4 C42 1.339(5)
N4 C48 1.390(5)
N2 C24 1.324(5)
N2 C28 1.369(5)
N3 C35 1.334(5)
N3 C29 1.360(5)
C36 C37 1.396(5)
C36 C41 1.421(5)
C13 C12 1.407(5)
C13 C8 1.420(5)
N6 C42 1.356(5)
N6 C43 1.384(5)
N6 C49 1.460(5)
C48 C47 1.390(6)
C48 C43 1.399(6)
N5 C7 1.364(5)
N5 C6 1.388(5)
N5 C14 1.457(6)
C1 C6 1.392(6)
C1 C2 1.396(6)
C29 C30 1.393(5)
C29 C28 1.455(6)
C7 C8 1.457(5)
C28 C27 1.388(5)
C41 C40 1.394(5)
C41 C42 1.459(5)
C47 C46 1.388(6)
C47 H47 0.9300
C12 C11 1.389(6)
C12 H12 0.9300
C43 C44 1.396(6)
C2 C3 1.388(6)
C2 H2 0.9300
C27 C26 1.405(6)
C27 C32 1.441(6)
C6 C5 1.396(6)
C37 C38 1.382(6)
C37 H37 0.9300
C24 C25 1.395(6)
C24 H24 0.9300
C35 C34 1.391(6)
C35 H35 0.9300
C11 C10 1.397(6)
C11 H11 0.9300
C8 C9 1.403(6)
C39 C38 1.380(7)
C39 C40 1.393(6)
C39 H39 0.9300
C3 C4 1.399(7)
C3 H3 0.9300
C44 C45 1.375(7)
C44 H44 0.9300
C45 C46 1.403(7)
C45 H45 0.9300
C32 C31 1.354(7)
C32 H32 0.9300
C49 C50 1.519(6)
C49 H49A 0.9700
C49 H49B 0.9700
C40 H40 0.9300
C46 H46 0.9300
C30 C33 1.410(6)
C30 C31 1.430(6)
C31 H31 0.9300
C4 C5 1.373(7)
C4 H4 0.9300
C10 C9 1.390(6)
C10 H10 0.9300
C50 C51 1.519(6)
C50 H50A 0.9700
C50 H50B 0.9700
C5 H5 0.9300
C38 H38 0.9300
C33 C34 1.368(7)
C33 H33 0.9300
C26 C25 1.377(7)
C26 H26 0.9300
C9 H9 0.9300
C34 H34 0.9300
C25 H25 0.9300
C57 C56 1.516(6)
C57 C58 1.520(7)
C57 H57A 0.9700
C57 H57B 0.9700
C53 C54 1.516(6)
C53 C52 1.521(6)
C53 H53A 0.9700
C53 H53B 0.9700
C52 C51 1.513(6)
C52 H52A 0.9700
C52 H52B 0.9700
C54 C55 1.528(6)
C54 H54A 0.9700
C54 H54B 0.9700
C60 H60A 0.9600
C60 H60B 0.9600
C60 H60C 0.9600
C56 C55 1.529(6)
C56 H56A 0.9700
C56 H56B 0.9700
C58 H58A 0.9600
C58 H58B 0.9600
C58 H58C 0.9600
C14 C15 1.515(8)
C14 H14A 0.9700
C14 H14B 0.9700
C51 H51A 0.9700
C51 H51B 0.9700
C55 H55A 0.9700
C55 H55B 0.9700
C15 C16 1.523(8)
C15 H15A 0.9700
C15 H15B 0.9700
C23 C22 1.528(10)
C23 H23A 0.9600
C23 H23B 0.9600
C23 H23C 0.9600
C59 H59A 0.9600
C59 H59B 0.9600
C59 H59C 0.9600
C17 C16 1.467(11)
C17 C18 1.500(11)
C17 H17A 0.9700
C17 H17B 0.9700
C18 C19 1.501(13)
C18 H18A 0.9700
C18 H18B 0.9700
C22 C21 1.490(9)
C22 H22A 0.9700
C22 H22B 0.9700
C21 C20 1.482(11)
C21 H21A 0.9700
C21 H21B 0.9700
C19 C20 1.524(11)
C19 H19A 0.9700
C19 H19B 0.9700
C20 H20A 0.9700
C20 H20B 0.9700
C16 H16A 0.9700
C16 H16B 0.9700
